data_4502614
loop_
_publ_author_name
'Zhou, Hong-Ping'
'Gan, Xiao-Ping'
'Li, Xian-Lei'
'Liu, Zhao-Di'
'Geng, Wen-Qian'
'Zhou, Fei-Xia'
'Ke, Wei-Zai'
'Wang, Peng'
'Kong, Lin'
'Hao, Fu-Ying'
'Wu, Jie-Ying'
'Tian, Yu-Peng'

_publ_section_title
;
 Anion-Induced Assembly of Five-Coordinated Mercury(II) Complexes and
 Density Functional Theory Calculations to Study Bond Dissociation
 Energies of Long Hg&#x2212;N Bonds
;
_journal_issue 4
_journal_name_full 'Crystal Growth &amp; Design'
_journal_page_first 1767
_journal_paper_doi 10.1021/cg901453a
_journal_volume 10
_journal_year 2010
_chemical_formula_sum 'C33 H24 Br2 Cl3 Hg N5'
_chemical_formula_weight 957.33
_chemical_name_systematic
; 
 ? 
;
_space_group_IT_number 15
_symmetry_cell_setting monoclinic
_symmetry_space_group_name_Hall '-C 2yc'
_symmetry_space_group_name_H-M 'C 1 2/c 1'
_atom_sites_solution_hydrogens geom
_atom_sites_solution_primary direct
_atom_sites_solution_secondary difmap
_audit_creation_method SHELXL-97
_cell_angle_alpha 90.000(5)
_cell_angle_beta 92.899(5)
_cell_angle_gamma 90.000(5)
_cell_formula_units_Z 8
_cell_length_a 21.280(5)
_cell_length_b 17.438(5)
_cell_length_c 17.597(5)
_cell_measurement_reflns_used 2606
_cell_measurement_temperature 298(2)
_cell_measurement_theta_max 18.64
_cell_measurement_theta_min 2.32
_cell_volume 6522(3)
_computing_cell_refinement 'Bruker SMART'
_computing_data_collection 'Bruker SMART'
_computing_data_reduction 'Bruker SAINT'
_computing_molecular_graphics 'Bruker SHELXTL'
_computing_publication_material 'Bruker SHELXTL'
_computing_structure_refinement 'SHELXL-97 (Sheldrick, 1997)'
_computing_structure_solution 'SHELXS-97 (Sheldrick, 1990)'
_diffrn_ambient_temperature 298(2)
_diffrn_measured_fraction_theta_full 0.999
_diffrn_measured_fraction_theta_max 0.999
_diffrn_measurement_device_type 'CCD area detector'
_diffrn_measurement_method 'phi and omega scans'
_diffrn_radiation_monochromator graphite
_diffrn_radiation_source 'fine-focus sealed tube'
_diffrn_radiation_type MoK\a
_diffrn_radiation_wavelength 0.71069
_diffrn_reflns_av_R_equivalents 0.0745
_diffrn_reflns_av_sigmaI/netI 0.0741
_diffrn_reflns_limit_h_max 25
_diffrn_reflns_limit_h_min -22
_diffrn_reflns_limit_k_max 20
_diffrn_reflns_limit_k_min -20
_diffrn_reflns_limit_l_max 20
_diffrn_reflns_limit_l_min -20
_diffrn_reflns_number 22880
_diffrn_reflns_theta_full 25.00
_diffrn_reflns_theta_max 25.00
_diffrn_reflns_theta_min 1.51
_exptl_absorpt_coefficient_mu 7.449
_exptl_absorpt_correction_T_max 0.5229
_exptl_absorpt_correction_T_min 0.2134
_exptl_absorpt_correction_type multi-scan
_exptl_absorpt_process_details saddbs
_exptl_crystal_colour yellow
_exptl_crystal_density_diffrn 1.950
_exptl_crystal_density_method 'not measured'
_exptl_crystal_description needle
_exptl_crystal_F_000 3664
_exptl_crystal_size_max 0.30
_exptl_crystal_size_mid 0.20
_exptl_crystal_size_min 0.10
_refine_diff_density_max 1.308
_refine_diff_density_min -0.880
_refine_diff_density_rms 0.126
_refine_ls_extinction_method none
_refine_ls_goodness_of_fit_ref 0.958
_refine_ls_hydrogen_treatment constr
_refine_ls_matrix_type full
_refine_ls_number_parameters 397
_refine_ls_number_reflns 5757
_refine_ls_number_restraints 0
_refine_ls_restrained_S_all 0.958
_refine_ls_R_factor_all 0.1193
_refine_ls_R_factor_gt 0.0522
_refine_ls_shift/su_max 0.001
_refine_ls_shift/su_mean 0.000
_refine_ls_structure_factor_coef Fsqd
_refine_ls_weighting_details 'calc w=1/[\s^2^(Fo^2^)+(0.1000P)^2^+0.2000P] where P=(Fo^2^+2Fc^2^)/3'
_refine_ls_weighting_scheme calc
_refine_ls_wR_factor_gt 0.1333
_refine_ls_wR_factor_ref 0.1780
_reflns_number_gt 3072
_reflns_number_total 5757
_reflns_threshold_expression >2sigma(I)
_cod_data_source_file cg901453a_si_007.cif
_cod_data_source_block 90423c_0m
_cod_depositor_comments
;
The following automatic conversions were performed:

'_symmetry_cell_setting' value 'Monoclinic' changed to 'monoclinic'
according to /home/saulius/struct/CIF-dictionaries/cif_core.dic
dictionary named 'cif_core.dic' version 2.4.2 from 2011-04-26.

Automatic conversion script
Id: cif_fix_values 1715 2011-07-08 13:25:40Z adriana 
;
_cod_original_sg_symbol_H-M 'C2/c  '
_cod_database_code 4502614

loop_
_symmetry_equiv_pos_as_xyz
'x, y, z'
'-x, y, -z+1/2'
'x+1/2, y+1/2, z'
'-x+1/2, y+1/2, -z+1/2'
'-x, -y, -z'
'x, -y, z-1/2'
'-x+1/2, -y+1/2, -z'
'x+1/2, -y+1/2, z-1/2'

loop_
_atom_site_label
_atom_site_type_symbol
_atom_site_fract_x
_atom_site_fract_y
_atom_site_fract_z
_atom_site_U_iso_or_equiv
_atom_site_adp_type
_atom_site_occupancy
_atom_site_symmetry_multiplicity
_atom_site_calc_flag
_atom_site_refinement_flags
Hg1 Hg -0.12242(2) 0.20792(3) 0.56436(3) 0.0706(2) Uani 1 1 d .
Br1 Br -0.14786(7) 0.13196(8) 0.44332(8) 0.0921(5) Uani 1 1 d .
Br2 Br -0.19317(7) 0.18963(10) 0.67563(8) 0.0954(5) Uani 1 1 d .
C11 C -0.0915(5) 0.3910(7) 0.5437(6) 0.062(3) Uani 1 1 d .
N2 N -0.0339(4) 0.2857(5) 0.6028(5) 0.053(2) Uani 1 1 d .
C15 C -0.1829(6) 0.3598(8) 0.4761(7) 0.076(4) Uani 1 1 d .
H15 H -0.2131 0.3234 0.4617 0.091 Uiso 1 1 calc R
C24 C 0.3091(6) 0.6214(7) 0.9446(7) 0.070(3) Uani 1 1 d .
N1 N -0.1343(4) 0.3387(5) 0.5233(5) 0.060(2) Uani 1 1 d .
C26 C 0.3568(8) 0.5944(8) 0.9876(9) 0.110(6) Uani 1 1 d .
H26 H 0.3611 0.5415 0.9920 0.132 Uiso 1 1 calc R
N3 N -0.0303(5) 0.1350(6) 0.6119(6) 0.074(3) Uani 1 1 d .
C28 C 0.3475(6) 0.7481(8) 0.9733(9) 0.090(4) Uani 1 1 d .
H28 H 0.3446 0.8009 0.9660 0.108 Uiso 1 1 calc R
C30 C 0.4999(6) 0.7519(8) 1.0840(7) 0.077(4) Uani 1 1 d .
H30 H 0.5204 0.7049 1.0818 0.092 Uiso 1 1 calc R
C31 C 0.4302(6) 0.8429(8) 1.0741(8) 0.083(4) Uani 1 1 d .
H31 H 0.3927 0.8692 1.0639 0.100 Uiso 1 1 calc R
C6 C 0.0138(5) 0.2569(6) 0.6436(6) 0.053(3) Uani 1 1 d .
C10 C -0.0379(5) 0.3625(6) 0.5948(6) 0.055(3) Uani 1 1 d .
N4 N 0.4389(4) 0.7688(5) 1.0569(5) 0.063(3) Uani 1 1 d .
C9 C 0.0044(5) 0.4116(6) 0.6329(6) 0.053(3) Uani 1 1 d .
H9 H -0.0003 0.4644 0.6282 0.064 Uiso 1 1 calc R
C19 C 0.1332(7) 0.5585(7) 0.7617(9) 0.098(5) Uani 1 1 d .
H19 H 0.1279 0.6113 0.7587 0.118 Uiso 1 1 calc R
C22 C 0.2227(6) 0.5851(7) 0.8504(7) 0.075(4) Uani 1 1 d .
H22 H 0.2166 0.6368 0.8394 0.089 Uiso 1 1 calc R
C8 C 0.0537(5) 0.3813(6) 0.6777(5) 0.050(3) Uani 1 1 d .
C5 C 0.0172(6) 0.1709(7) 0.6464(7) 0.063(3) Uani 1 1 d .
C23 C 0.2660(6) 0.5685(7) 0.9013(8) 0.082(4) Uani 1 1 d .
H23 H 0.2710 0.5167 0.9124 0.098 Uiso 1 1 calc R
C2 C 0.0193(8) 0.0156(8) 0.6403(10) 0.114(6) Uani 1 1 d .
H2 H 0.0191 -0.0376 0.6376 0.137 Uiso 1 1 calc R
C3 C 0.0673(7) 0.0546(8) 0.6760(10) 0.105(5) Uani 1 1 d .
H3 H 0.1011 0.0275 0.6984 0.126 Uiso 1 1 calc R
C27 C 0.4009(7) 0.6403(7) 1.0263(8) 0.091(5) Uani 1 1 d .
H27 H 0.4338 0.6187 1.0557 0.109 Uiso 1 1 calc R
N5 N 0.4816(5) 0.8747(6) 1.1076(7) 0.092(4) Uani 1 1 d .
C17 C 0.1471(5) 0.4033(7) 0.7692(7) 0.071(3) Uani 1 1 d .
H17 H 0.1532 0.3506 0.7718 0.085 Uiso 1 1 calc R
C32 C 0.5228(6) 0.8167(8) 1.1134(8) 0.086(4) Uani 1 1 d .
H32 H 0.5632 0.8214 1.1358 0.104 Uiso 1 1 calc R
C7 C 0.0584(5) 0.3020(6) 0.6825(6) 0.058(3) Uani 1 1 d .
H7 H 0.0911 0.2793 0.7115 0.069 Uiso 1 1 calc R
C12 C -0.0938(5) 0.4651(7) 0.5192(7) 0.069(3) Uani 1 1 d .
H12 H -0.0632 0.5006 0.5351 0.082 Uiso 1 1 calc R
C16 C 0.0981(5) 0.4333(6) 0.7229(6) 0.058(3) Uani 1 1 d .
C4 C 0.0673(6) 0.1319(7) 0.6797(7) 0.077(4) Uani 1 1 d .
H4 H 0.1005 0.1581 0.7043 0.093 Uiso 1 1 calc R
C21 C 0.1817(6) 0.5305(7) 0.8078(7) 0.069(3) Uani 1 1 d .
C29 C 0.3950(5) 0.7183(7) 1.0202(7) 0.065(3) Uani 1 1 d .
C13 C -0.1441(6) 0.4856(8) 0.4694(8) 0.090(4) Uani 1 1 d .
H13 H -0.1468 0.5352 0.4502 0.107 Uiso 1 1 calc R
C18 C 0.0918(7) 0.5122(7) 0.7196(7) 0.085(4) Uani 1 1 d .
H18 H 0.0597 0.5341 0.6890 0.103 Uiso 1 1 calc R
C14 C -0.1894(6) 0.4328(8) 0.4485(8) 0.091(4) Uani 1 1 d .
H14 H -0.2237 0.4463 0.4165 0.109 Uiso 1 1 calc R
C1 C -0.0291(7) 0.0586(8) 0.6085(9) 0.103(5) Uani 1 1 d .
H1 H -0.0626 0.0334 0.5834 0.124 Uiso 1 1 calc R
C20 C 0.1862(6) 0.4510(8) 0.8110(7) 0.077(4) Uani 1 1 d .
H20 H 0.2174 0.4293 0.8431 0.093 Uiso 1 1 calc R
C25 C 0.3028(7) 0.6986(8) 0.9358(10) 0.098(5) Uani 1 1 d .
H25 H 0.2697 0.7187 0.9056 0.118 Uiso 1 1 calc R
Cl1 Cl 0.1783(4) 0.9525(6) 0.8083(4) 0.218(3) Uani 1 1 d .
Cl3 Cl 0.0891(5) 0.8398(7) 0.7704(4) 0.273(5) Uani 1 1 d .
Cl2 Cl 0.2079(10) 0.7990(9) 0.7963(15) 0.62(2) Uani 1 1 d .
C33 C 0.177(2) 0.8658(17) 0.775(3) 0.43(4) Uani 1 1 d .
H33 H 0.1865 0.8723 0.7213 0.520 Uiso 1 1 calc R

loop_
_atom_site_aniso_label
_atom_site_aniso_U_11
_atom_site_aniso_U_22
_atom_site_aniso_U_33
_atom_site_aniso_U_23
_atom_site_aniso_U_13
_atom_site_aniso_U_12
Hg1 0.0636(4) 0.0655(3) 0.0809(4) -0.0042(3) -0.0133(2) -0.0128(3)
Br1 0.1059(11) 0.0824(10) 0.0863(10) -0.0183(8) -0.0119(8) -0.0198(8)
Br2 0.0763(10) 0.1336(14) 0.0748(9) 0.0023(8) -0.0093(7) -0.0303(9)
C11 0.051(7) 0.059(8) 0.073(8) -0.002(6) -0.015(6) -0.001(6)
N2 0.057(6) 0.048(6) 0.054(5) 0.001(4) -0.010(4) -0.003(4)
C15 0.055(8) 0.074(9) 0.095(10) 0.004(7) -0.024(7) -0.008(6)
C24 0.065(8) 0.068(9) 0.075(9) -0.005(7) -0.013(7) -0.009(7)
N1 0.048(6) 0.056(6) 0.075(6) 0.006(5) -0.014(5) -0.007(5)
C26 0.150(15) 0.061(9) 0.113(12) -0.009(8) -0.046(11) -0.015(10)
N3 0.065(7) 0.056(7) 0.101(8) -0.005(6) -0.016(6) -0.007(5)
C28 0.068(9) 0.064(8) 0.135(13) -0.018(8) -0.035(9) 0.010(7)
C30 0.053(8) 0.079(9) 0.096(10) -0.019(8) -0.023(7) 0.007(7)
C31 0.066(9) 0.069(9) 0.110(11) -0.010(8) -0.021(8) 0.004(7)
C6 0.056(7) 0.048(6) 0.052(7) -0.003(5) -0.006(5) 0.002(5)
C10 0.056(7) 0.045(7) 0.064(7) 0.001(5) -0.001(6) -0.004(5)
N4 0.067(7) 0.060(6) 0.060(6) -0.004(5) -0.007(5) -0.018(5)
C9 0.049(6) 0.055(7) 0.055(7) -0.007(5) -0.009(5) -0.004(5)
C19 0.112(11) 0.047(7) 0.128(12) 0.004(8) -0.063(10) -0.002(7)
C22 0.072(9) 0.063(8) 0.086(9) 0.015(7) -0.019(7) -0.002(7)
C8 0.046(6) 0.060(7) 0.043(6) 0.003(5) -0.003(5) -0.004(5)
C5 0.062(8) 0.056(7) 0.070(8) 0.003(6) -0.002(6) -0.009(6)
C23 0.070(9) 0.064(8) 0.110(11) 0.006(8) -0.004(8) 0.005(7)
C2 0.115(13) 0.047(8) 0.178(17) 0.011(10) -0.021(12) -0.002(9)
C3 0.090(11) 0.055(9) 0.166(16) -0.005(9) -0.045(10) 0.013(8)
C27 0.126(12) 0.043(8) 0.099(10) -0.008(7) -0.052(9) -0.003(7)
N5 0.057(7) 0.079(8) 0.137(10) -0.026(7) -0.028(7) -0.012(6)
C17 0.064(8) 0.049(7) 0.096(9) 0.002(6) -0.027(7) -0.006(6)
C32 0.056(9) 0.092(10) 0.109(11) -0.014(9) -0.013(8) -0.011(8)
C7 0.057(7) 0.063(8) 0.052(7) -0.001(5) -0.007(5) -0.012(6)
C12 0.056(7) 0.067(8) 0.080(8) -0.003(7) -0.018(6) 0.005(6)
C16 0.055(7) 0.062(7) 0.057(7) 0.003(6) -0.010(6) -0.008(6)
C4 0.074(9) 0.067(9) 0.087(9) -0.007(7) -0.026(7) 0.004(7)
C21 0.071(8) 0.066(8) 0.067(8) 0.002(6) -0.011(6) -0.011(7)
C29 0.053(7) 0.074(9) 0.066(8) -0.009(6) -0.004(6) -0.015(6)
C13 0.073(9) 0.084(10) 0.108(11) 0.008(8) -0.023(8) -0.004(8)
C18 0.104(10) 0.052(7) 0.094(10) -0.006(7) -0.054(8) -0.009(7)
C14 0.076(10) 0.088(11) 0.103(11) 0.002(9) -0.037(8) 0.004(8)
C1 0.100(12) 0.063(9) 0.141(14) 0.003(9) -0.051(10) -0.009(8)
C20 0.058(8) 0.079(9) 0.092(10) -0.010(8) -0.024(7) -0.008(7)
C25 0.063(9) 0.096(12) 0.132(14) -0.035(9) -0.022(9) -0.005(8)
Cl1 0.188(7) 0.261(10) 0.206(7) -0.016(7) 0.011(5) 0.022(6)
Cl3 0.347(13) 0.335(12) 0.136(6) -0.014(7) 0.002(7) -0.089(11)
Cl2 0.62(3) 0.332(18) 0.96(5) 0.37(2) 0.41(3) 0.32(2)
C33 0.46(7) 0.12(2) 0.77(10) 0.03(4) 0.49(8) 0.02(3)

loop_
_atom_type_symbol
_atom_type_description
_atom_type_scat_dispersion_real
_atom_type_scat_dispersion_imag
_atom_type_scat_source
C C 0.0033 0.0016 'International Tables Vol C Tables 4.2.6.8 and 6.1.1.4'
H H 0.0000 0.0000 'International Tables Vol C Tables 4.2.6.8 and 6.1.1.4'
N N 0.0061 0.0033 'International Tables Vol C Tables 4.2.6.8 and 6.1.1.4'
Br Br -0.2901 2.4595 'International Tables Vol C Tables 4.2.6.8 and 6.1.1.4'
Hg Hg -2.3894 9.2266 'International Tables Vol C Tables 4.2.6.8 and 6.1.1.4'
Cl Cl 0.1484 0.1585 'International Tables Vol C Tables 4.2.6.8 and 6.1.1.4'

loop_
_geom_angle_atom_site_label_1
_geom_angle_atom_site_label_2
_geom_angle_atom_site_label_3
_geom_angle
N2 Hg1 N1 67.4(3)
N2 Hg1 N3 65.9(3)
N1 Hg1 N3 131.8(3)
N2 Hg1 Br1 131.6(2)
N1 Hg1 Br1 103.2(2)
N3 Hg1 Br1 98.5(2)
N2 Hg1 Br2 109.9(2)
N1 Hg1 Br2 107.0(2)
N3 Hg1 Br2 99.6(3)
Br1 Hg1 Br2 117.97(5)
N1 C11 C12 123.6(10)
N1 C11 C10 115.2(10)
C12 C11 C10 121.1(10)
C6 N2 C10 118.7(9)
C6 N2 Hg1 121.0(7)
C10 N2 Hg1 119.2(7)
N1 C15 C14 122.4(11)
N1 C15 H15 118.8
C14 C15 H15 118.8
C26 C24 C25 119.0(12)
C26 C24 C23 120.7(12)
C25 C24 C23 120.2(12)
C11 N1 C15 118.4(10)
C11 N1 Hg1 120.7(7)
C15 N1 Hg1 120.8(7)
C24 C26 C27 123.9(13)
C24 C26 H26 118.1
C27 C26 H26 118.1
C5 N3 C1 118.7(11)
C5 N3 Hg1 119.7(8)
C1 N3 Hg1 121.4(9)
C29 C28 C25 120.1(13)
C29 C28 H28 119.9
C25 C28 H28 119.9
C32 C30 N4 105.7(12)
C32 C30 H30 127.1
N4 C30 H30 127.1
N5 C31 N4 112.3(11)
N5 C31 H31 123.9
N4 C31 H31 123.9
N2 C6 C7 123.0(10)
N2 C6 C5 115.7(9)
C7 C6 C5 121.3(10)
N2 C10 C9 121.7(10)
N2 C10 C11 115.7(9)
C9 C10 C11 122.7(9)
C31 N4 C30 105.3(10)
C31 N4 C29 127.4(11)
C30 N4 C29 127.3(11)
C8 C9 C10 119.6(10)
C8 C9 H9 120.2
C10 C9 H9 120.2
C21 C19 C18 123.4(12)
C21 C19 H19 118.3
C18 C19 H19 118.3
C23 C22 C21 126.5(12)
C23 C22 H22 116.7
C21 C22 H22 116.7
C9 C8 C7 117.6(10)
C9 C8 C16 120.6(10)
C7 C8 C16 121.7(9)
N3 C5 C4 121.7(11)
N3 C5 C6 115.3(10)
C4 C5 C6 123.0(11)
C22 C23 C24 128.4(12)
C22 C23 H23 115.8
C24 C23 H23 115.8
C3 C2 C1 116.6(13)
C3 C2 H2 121.7
C1 C2 H2 121.7
C4 C3 C2 121.4(13)
C4 C3 H3 119.3
C2 C3 H3 119.3
C29 C27 C26 118.5(12)
C29 C27 H27 120.7
C26 C27 H27 120.7
C31 N5 C32 103.9(11)
C20 C17 C16 120.3(11)
C20 C17 H17 119.8
C16 C17 H17 119.8
C30 C32 N5 112.8(12)
C30 C32 H32 123.6
N5 C32 H32 123.6
C6 C7 C8 119.3(10)
C6 C7 H7 120.3
C8 C7 H7 120.3
C11 C12 C13 117.1(12)
C11 C12 H12 121.4
C13 C12 H12 121.4
C18 C16 C17 117.8(10)
C18 C16 C8 121.2(10)
C17 C16 C8 121.0(10)
C3 C4 C5 118.5(12)
C3 C4 H4 120.7
C5 C4 H4 120.7
C19 C21 C20 115.3(11)
C19 C21 C22 118.7(11)
C20 C21 C22 125.9(11)
C27 C29 C28 119.1(11)
C27 C29 N4 121.7(11)
C28 C29 N4 119.1(11)
C14 C13 C12 120.3(13)
C14 C13 H13 119.9
C12 C13 H13 119.9
C19 C18 C16 120.0(11)
C19 C18 H18 120.0
C16 C18 H18 120.0
C13 C14 C15 118.2(12)
C13 C14 H14 120.9
C15 C14 H14 120.9
N3 C1 C2 123.0(13)
N3 C1 H1 118.5
C2 C1 H1 118.5
C17 C20 C21 123.1(12)
C17 C20 H20 118.4
C21 C20 H20 118.4
C24 C25 C28 119.3(13)
C24 C25 H25 120.3
C28 C25 H25 120.3
Cl2 C33 Cl1 133(5)
Cl2 C33 Cl3 105(2)
Cl1 C33 Cl3 103.6(18)
Cl2 C33 H33 103.9
Cl1 C33 H33 103.9
Cl3 C33 H33 103.9

loop_
_geom_bond_atom_site_label_1
_geom_bond_atom_site_label_2
_geom_bond_distance
Hg1 N2 2.391(8)
Hg1 N1 2.402(9)
Hg1 N3 2.447(10)
Hg1 Br1 2.5431(15)
Hg1 Br2 2.5496(17)
C11 N1 1.325(13)
C11 C12 1.363(15)
C11 C10 1.501(14)
N2 C6 1.313(12)
N2 C10 1.349(12)
C15 N1 1.343(13)
C15 C14 1.367(17)
C15 H15 0.9300
C24 C26 1.321(17)
C24 C25 1.361(17)
C24 C23 1.483(16)
C26 C27 1.386(17)
C26 H26 0.9300
N3 C5 1.313(14)
N3 C1 1.333(15)
C28 C29 1.374(16)
C28 C25 1.422(17)
C28 H28 0.9300
C30 C32 1.326(17)
C30 N4 1.392(14)
C30 H30 0.9300
C31 N5 1.337(14)
C31 N4 1.342(15)
C31 H31 0.9300
C6 C7 1.385(14)
C6 C5 1.502(16)
C10 C9 1.389(13)
N4 C29 1.416(13)
C9 C8 1.384(13)
C9 H9 0.9300
C19 C21 1.369(16)
C19 C18 1.383(16)
C19 H19 0.9300
C22 C23 1.286(15)
C22 C21 1.471(16)
C22 H22 0.9300
C8 C7 1.390(14)
C8 C16 1.507(14)
C5 C4 1.371(15)
C23 H23 0.9300
C2 C3 1.355(18)
C2 C1 1.370(18)
C2 H2 0.9300
C3 C4 1.350(16)
C3 H3 0.9300
C27 C29 1.368(15)
C27 H27 0.9300
N5 C32 1.337(16)
C17 C20 1.365(15)
C17 C16 1.393(14)
C17 H17 0.9300
C32 H32 0.9300
C7 H7 0.9300
C12 C13 1.395(16)
C12 H12 0.9300
C16 C18 1.383(15)
C4 H4 0.9300
C21 C20 1.389(16)
C13 C14 1.370(17)
C13 H13 0.9300
C18 H18 0.9300
C14 H14 0.9300
C1 H1 0.9300
C20 H20 0.9300
C25 H25 0.9300
Cl1 C33 1.62(3)
Cl3 C33 1.92(4)
Cl2 C33 1.38(4)
C33 H33 0.9800

loop_
_geom_torsion_atom_site_label_1
_geom_torsion_atom_site_label_2
_geom_torsion_atom_site_label_3
_geom_torsion_atom_site_label_4
_geom_torsion
N1 Hg1 N2 C6 178.4(9)
N3 Hg1 N2 C6 -14.2(8)
Br1 Hg1 N2 C6 -93.8(8)
Br2 Hg1 N2 C6 77.6(8)
N1 Hg1 N2 C10 10.7(7)
N3 Hg1 N2 C10 178.1(9)
Br1 Hg1 N2 C10 98.4(8)
Br2 Hg1 N2 C10 -90.1(8)
C12 C11 N1 C15 -0.3(18)
C10 C11 N1 C15 -178.5(11)
C12 C11 N1 Hg1 176.6(10)
C10 C11 N1 Hg1 -1.6(14)
C14 C15 N1 C11 0(2)
C14 C15 N1 Hg1 -176.7(11)
N2 Hg1 N1 C11 -4.3(8)
N3 Hg1 N1 C11 -19.8(11)
Br1 Hg1 N1 C11 -134.2(8)
Br2 Hg1 N1 C11 100.7(9)
N2 Hg1 N1 C15 172.5(10)
N3 Hg1 N1 C15 157.0(9)
Br1 Hg1 N1 C15 42.6(9)
Br2 Hg1 N1 C15 -82.5(9)
C25 C24 C26 C27 2(3)
C23 C24 C26 C27 176.3(15)
N2 Hg1 N3 C5 11.4(9)
N1 Hg1 N3 C5 27.1(11)
Br1 Hg1 N3 C5 143.3(9)
Br2 Hg1 N3 C5 -96.3(9)
N2 Hg1 N3 C1 -173.6(12)
N1 Hg1 N3 C1 -157.9(11)
Br1 Hg1 N3 C1 -41.6(12)
Br2 Hg1 N3 C1 78.8(11)
C10 N2 C6 C7 3.9(16)
Hg1 N2 C6 C7 -163.9(8)
C10 N2 C6 C5 -176.7(10)
Hg1 N2 C6 C5 15.5(12)
C6 N2 C10 C9 -4.7(16)
Hg1 N2 C10 C9 163.3(8)
C6 N2 C10 C11 176.5(10)
Hg1 N2 C10 C11 -15.5(12)
N1 C11 C10 N2 11.1(15)
C12 C11 C10 N2 -167.1(11)
N1 C11 C10 C9 -167.7(10)
C12 C11 C10 C9 14.1(18)
N5 C31 N4 C30 2.0(15)
N5 C31 N4 C29 -178.8(12)
C32 C30 N4 C31 -1.1(14)
C32 C30 N4 C29 179.8(12)
N2 C10 C9 C8 2.9(16)
C11 C10 C9 C8 -178.4(10)
C10 C9 C8 C7 -0.1(16)
C10 C9 C8 C16 -176.6(10)
C1 N3 C5 C4 -1(2)
Hg1 N3 C5 C4 174.2(9)
C1 N3 C5 C6 176.6(12)
Hg1 N3 C5 C6 -8.3(14)
N2 C6 C5 N3 -4.4(15)
C7 C6 C5 N3 175.1(11)
N2 C6 C5 C4 173.1(11)
C7 C6 C5 C4 -7.5(18)
C21 C22 C23 C24 178.8(13)
C26 C24 C23 C22 -170.6(16)
C25 C24 C23 C22 4(2)
C1 C2 C3 C4 0(3)
C24 C26 C27 C29 0(3)
N4 C31 N5 C32 -2.1(17)
N4 C30 C32 N5 -0.2(17)
C31 N5 C32 C30 1.4(18)
N2 C6 C7 C8 -1.2(17)
C5 C6 C7 C8 179.4(10)
C9 C8 C7 C6 -0.7(16)
C16 C8 C7 C6 175.8(10)
N1 C11 C12 C13 -0.7(19)
C10 C11 C12 C13 177.4(12)
C20 C17 C16 C18 1.5(19)
C20 C17 C16 C8 -178.7(11)
C9 C8 C16 C18 -1.4(17)
C7 C8 C16 C18 -177.8(12)
C9 C8 C16 C17 178.8(11)
C7 C8 C16 C17 2.4(17)
C2 C3 C4 C5 0(3)
N3 C5 C4 C3 1(2)
C6 C5 C4 C3 -176.7(13)
C18 C19 C21 C20 -1(2)
C18 C19 C21 C22 -179.6(15)
C23 C22 C21 C19 172.7(15)
C23 C22 C21 C20 -5(2)
C26 C27 C29 C28 -3(2)
C26 C27 C29 N4 -178.8(14)
C25 C28 C29 C27 4(2)
C25 C28 C29 N4 -179.9(13)
C31 N4 C29 C27 -159.4(14)
C30 N4 C29 C27 19.6(19)
C31 N4 C29 C28 24.9(19)
C30 N4 C29 C28 -156.1(13)
C11 C12 C13 C14 2(2)
C21 C19 C18 C16 0(3)
C17 C16 C18 C19 0(2)
C8 C16 C18 C19 180.0(13)
C12 C13 C14 C15 -2(2)
N1 C15 C14 C13 1(2)
C5 N3 C1 C2 1(2)
Hg1 N3 C1 C2 -174.2(13)
C3 C2 C1 N3 0(3)
C16 C17 C20 C21 -3(2)
C19 C21 C20 C17 3(2)
C22 C21 C20 C17 -179.2(13)
C26 C24 C25 C28 0(2)
C23 C24 C25 C28 -175.2(13)
C29 C28 C25 C24 -3(2)
